data_1520670
loop_
_publ_author_name
'Cheuk, Dominic'
'Khamar, Dikshitkumar'
'McArdle, Patrick'
'Rasmuson, \%Ake C.'

_publ_section_title
;
 Solid Forms, Crystal Habits, and Solubility of Danthron
;
_journal_issue 7
_journal_name_full 'Journal of Chemical &amp; Engineering Data'
_journal_page_first 2110
_journal_paper_doi 10.1021/acs.jced.5b00192
_journal_volume 60
_journal_year 2015
_chemical_formula_sum 'C44 H28 O14'
_chemical_formula_weight 780.66
_chemical_name_systematic
;
 ?
;
_space_group_crystal_system monoclinic
_space_group_IT_number 14
_space_group_name_Hall '-P 2ybc'
_space_group_name_H-M_alt 'P 1 21/c 1'
_symmetry_space_group_name_Hall '-P 2ybc'
_symmetry_space_group_name_H-M 'P 1 21/c 1'
_atom_sites_solution_hydrogens mixed
_audit_creation_method SHELXL-2014
_cell_angle_alpha 90
_cell_angle_beta 95.850(6)
_cell_angle_gamma 90
_cell_formula_units_Z 8
_cell_length_a 19.7826(11)
_cell_length_b 11.0872(5)
_cell_length_c 30.0405(17)
_cell_measurement_reflns_used 4298
_cell_measurement_temperature 151.0(1)
_cell_measurement_theta_max 29.2850
_cell_measurement_theta_min 3.4230
_cell_volume 6554.6(6)
_computing_cell_refinement
;
'wed may 01 20:28:47 2013'
;
_computing_data_collection
;
'wed may 01 20:28:47 2013'
;
_computing_data_reduction
;
'wed may 01 20:28:47 2013'
;
_computing_structure_refinement 'shelxl-2014 (sheldrick, 2014)'
_diffrn_ambient_temperature 151.0(1)
_diffrn_detector_area_resol_mean 16.1048
_diffrn_measured_fraction_theta_full 0.997
_diffrn_measured_fraction_theta_max 0.997
_diffrn_measurement_device_type 'xcalibur, sapphire3'
_diffrn_measurement_method '\w scans'
_diffrn_radiation_type mok\a
_diffrn_radiation_wavelength 0.71073
_diffrn_reflns_av_R_equivalents 0.0324
_diffrn_reflns_av_unetI/netI 0.0427
_diffrn_reflns_laue_measured_fraction_full 0.997
_diffrn_reflns_laue_measured_fraction_max 0.997
_diffrn_reflns_limit_h_max 23
_diffrn_reflns_limit_h_min -23
_diffrn_reflns_limit_k_max 13
_diffrn_reflns_limit_k_min -11
_diffrn_reflns_limit_l_max 36
_diffrn_reflns_limit_l_min -25
_diffrn_reflns_number 26476
_diffrn_reflns_point_group_measured_fraction_full 0.997
_diffrn_reflns_point_group_measured_fraction_max 0.997
_diffrn_reflns_theta_full 25.242
_diffrn_reflns_theta_max 25.350
_diffrn_reflns_theta_min 3.013
_exptl_absorpt_coefficient_mu 0.119
_exptl_absorpt_correction_T_max 1.00000
_exptl_absorpt_correction_T_min 0.74754
_exptl_absorpt_correction_type multi-scan
_exptl_absorpt_process_details
;
crysalispro, agilent technologies,
version 1.171.36.24 (release 03-12-2012 crysalis171 .net)
(compiled dec  3 2012,18:21:49)
empirical absorption correction using spherical harmonics,
 implemented in scale3 abspack scaling algorithm.
;
_exptl_crystal_colour Colourless
_exptl_crystal_density_diffrn 1.582
_exptl_crystal_description Parallelepiped
_exptl_crystal_F_000 3232
_exptl_crystal_size_max 0.50
_exptl_crystal_size_mid 0.25
_exptl_crystal_size_min 0.20
_refine_diff_density_max 0.372
_refine_diff_density_min -0.376
_refine_diff_density_rms 0.067
_refine_ls_extinction_method none
_refine_ls_goodness_of_fit_ref 1.037
_refine_ls_hydrogen_treatment mixed
_refine_ls_matrix_type full
_refine_ls_number_parameters 1094
_refine_ls_number_reflns 11981
_refine_ls_number_restraints 1263
_refine_ls_restrained_S_all 0.988
_refine_ls_R_factor_all 0.1534
_refine_ls_R_factor_gt 0.0858
_refine_ls_shift/su_max 0.000
_refine_ls_shift/su_mean 0.000
_refine_ls_structure_factor_coef Fsqd
_refine_ls_weighting_details 'w=1/[\s^2^(fo^2^)+(0.1189p)^2^+11.8481p] where p=(fo^2^+2fc^2^)/3'
_refine_ls_weighting_scheme calc
_refine_ls_wR_factor_gt 0.2588
_refine_ls_wR_factor_ref 0.3247
_reflns_Friedel_coverage 0.000
_reflns_number_gt 5286
_reflns_number_total 11981
_reflns_threshold_expression 'i > 2\s(i)'
_cod_data_source_file je5b00192_si_002.cif
_cod_data_source_block dc3
_cod_depositor_comments
;
The following automatic conversions were performed:

'_refine_ls_structure_factor_coef' value 'fsqd' changed to 'Fsqd'
according to
/usr/data/users/saulius/crontab/automatic-downloads/rss-feeds/ACS/lib/dictionaries/cif_core.dic
dictionary named 'cif_core.dic' version 2.4.2 from 2011-04-26.

'_atom_site_adp_type' value 'uani' changed to 'Uani' according to
/usr/data/users/saulius/crontab/automatic-downloads/rss-feeds/ACS/lib/dictionaries/cif_core.dic
dictionary named 'cif_core.dic' version 2.4.2 from 2011-04-26 (116
times).

'_atom_site_adp_type' value 'uiso' changed to 'Uiso' according to
/usr/data/users/saulius/crontab/automatic-downloads/rss-feeds/ACS/lib/dictionaries/cif_core.dic
dictionary named 'cif_core.dic' version 2.4.2 from 2011-04-26 (56
times).

'_atom_site_refinement_flags_posn' value 'd' changed to 'D' according
to
/usr/data/users/saulius/crontab/automatic-downloads/rss-feeds/ACS/lib/dictionaries/cif_core.dic
dictionary named 'cif_core.dic' version 2.4.2 from 2011-04-26 (18
times).

'_atom_site_refinement_flags_posn' value 'r' changed to 'R' according
to
/usr/data/users/saulius/crontab/automatic-downloads/rss-feeds/ACS/lib/dictionaries/cif_core.dic
dictionary named 'cif_core.dic' version 2.4.2 from 2011-04-26 (44
times).

'_atom_site_refinement_flags_adp' value 'u' changed to 'U' according
to
/usr/data/users/saulius/crontab/automatic-downloads/rss-feeds/ACS/lib/dictionaries/cif_core.dic
dictionary named 'cif_core.dic' version 2.4.2 from 2011-04-26 (160
times).

Automatic conversion script
Id: cif_fix_values 3271 2015-04-21 07:52:19Z andrius 

 Adding full bibliography for 1520670.cif.
;
_cod_database_code 1520670
_shelx_space_group_comment
;
The symmetry employed for this shelxl refinement is uniquely defined
by the following loop, which should always be used as a source of
symmetry information in preference to the above space-group names.
They are only intended as comments.
;
_shelx_estimated_absorpt_t_min 0.943
_shelx_estimated_absorpt_t_max 0.977
_shelxl_version_number 2014-1

loop_
_space_group_symop_operation_xyz
'x, y, z'
'x, -y+1/2, z+1/2'
'-x, -y, -z'
'-x, y-1/2, -z-1/2'

loop_
_atom_site_label
_atom_site_type_symbol
_atom_site_fract_x
_atom_site_fract_y
_atom_site_fract_z
_atom_site_U_iso_or_equiv
_atom_site_adp_type
_atom_site_occupancy
_atom_site_site_symmetry_order
_atom_site_calc_flag
_atom_site_refinement_flags_posn
_atom_site_refinement_flags_adp
o1 o 0.10521(15) 1.0430(2) 0.25477(9) 0.0261(7) Uani 1 1 d D U
o2 o -0.00475(14) 1.0539(2) 0.29443(9) 0.0275(7) Uani 1 1 d . U
o3 o -0.11586(14) 1.0756(3) 0.33360(9) 0.0270(7) Uani 1 1 d D U
o4 o 0.12251(14) 0.8486(3) 0.44190(9) 0.0317(7) Uani 1 1 d . U
o5 o 0.10615(14) 0.7129(2) 0.25363(9) 0.0253(7) Uani 1 1 d D U
o6 o -0.00322(14) 0.7214(2) 0.29396(9) 0.0264(7) Uani 1 1 d . U
o7 o -0.11437(14) 0.7376(3) 0.33359(9) 0.0275(7) Uani 1 1 d D U
o8 o 0.12598(14) 0.5091(3) 0.43965(9) 0.0319(7) Uani 1 1 d . U
o9 o 0.11222(14) 0.3744(3) 0.25448(9) 0.0259(7) Uani 1 1 d D U
o10 o 0.00243(14) 0.3841(2) 0.29392(9) 0.0266(7) Uani 1 1 d . U
o11 o -0.10990(14) 0.4026(3) 0.33265(9) 0.0282(7) Uani 1 1 d D U
o12 o 0.12991(15) 0.1804(3) 0.44217(9) 0.0333(7) Uani 1 1 d . U
o13 o 0.61425(13) 0.9081(2) 0.16614(9) 0.0206(6) Uani 1 1 d . U
o14 o 0.50427(12) 0.8875(2) 0.20574(8) 0.0166(6) Uani 1 1 d . U
o15 o 0.39563(13) 0.8786(2) 0.24585(8) 0.0196(6) Uani 1 1 d D U
o16 o 0.37661(14) 0.6750(2) 0.05934(9) 0.0265(7) Uani 1 1 d . U
o17 o 0.61226(12) 0.5681(2) 0.16550(9) 0.0215(6) Uani 1 1 d D U
o18 o 0.50110(12) 0.5513(2) 0.20446(8) 0.0170(6) Uani 1 1 d . U
o19 o 0.39198(13) 0.5415(2) 0.24426(8) 0.0219(6) Uani 1 1 d D U
o20 o 0.37234(14) 0.3481(2) 0.05643(9) 0.0283(7) Uani 1 1 d . U
o21 o 0.61134(12) 0.2400(2) 0.16838(9) 0.0202(6) Uani 1 1 d . U
o22 o 0.50029(12) 0.2199(2) 0.20751(8) 0.0166(6) Uani 1 1 d . U
o23 o 0.39121(14) 0.2090(2) 0.24711(8) 0.0196(6) Uani 1 1 d . U
o24 o 0.37340(13) 0.0131(2) 0.05978(8) 0.0257(6) Uani 1 1 d . U
o25 o 0.71864(14) 0.2859(3) 0.02979(9) 0.0373(8) Uani 1 1 d . U
h25 h 0.7222 0.2126 0.0271 0.049 Uiso 1 1 calc R U
o26 o 0.78089(14) 0.2844(3) -0.02814(9) 0.0383(8) Uani 1 1 d . U
o27 o 0.78253(14) 0.0459(3) -0.02963(9) 0.0376(8) Uani 1 1 d . U
h27 h 0.7793 0.1191 -0.0267 0.049 Uiso 1 1 calc R U
o28 o 0.71901(14) 0.0470(3) 0.02771(9) 0.0371(8) Uani 1 1 d . U
c1 c 0.13330(19) 0.9932(3) 0.29303(12) 0.0208(8) Uani 1 1 d . U
c2 c 0.20112(19) 0.9601(3) 0.29484(13) 0.0222(8) Uani 1 1 d . U
h2 h 0.2247 0.9725 0.2700 0.029 Uiso 1 1 calc R U
c3 c 0.2340(2) 0.9094(3) 0.33285(13) 0.0235(9) Uani 1 1 d . U
h3 h 0.2795 0.8873 0.3335 0.031 Uiso 1 1 calc R U
c4 c 0.19913(19) 0.8910(3) 0.37044(13) 0.0215(8) Uani 1 1 d . U
h4 h 0.2214 0.8574 0.3963 0.028 Uiso 1 1 calc R U
c5 c 0.1315(2) 0.9227(3) 0.36917(13) 0.0216(8) Uani 1 1 d . U
c6 c 0.0948(2) 0.9000(4) 0.40916(13) 0.0236(9) Uani 1 1 d . U
c7 c 0.0230(2) 0.9421(3) 0.40799(13) 0.0237(9) Uani 1 1 d . U
c8 c -0.0098(2) 0.9277(4) 0.44609(14) 0.0279(9) Uani 1 1 d . U
h8 h 0.0129 0.8941 0.4718 0.036 Uiso 1 1 calc R U
c9 c -0.0772(2) 0.9640(4) 0.44560(14) 0.0306(10) Uani 1 1 d . U
h9 h -0.0991 0.9557 0.4714 0.040 Uiso 1 1 calc R U
c10 c -0.1118(2) 1.0116(4) 0.40795(14) 0.0294(10) Uani 1 1 d . U
h10 h -0.1570 1.0341 0.4082 0.038 Uiso 1 1 calc R U
c11 c -0.0792(2) 1.0269(4) 0.36872(13) 0.0230(9) Uani 1 1 d . U
c12 c -0.01144(19) 0.9915(3) 0.36867(13) 0.0211(8) Uani 1 1 d . U
c13 c 0.02504(19) 1.0087(3) 0.32889(12) 0.0206(8) Uani 1 1 d . U
c14 c 0.09640(19) 0.9745(3) 0.33040(12) 0.0201(8) Uani 1 1 d . U
c15 c 0.1348(2) 0.6620(3) 0.29160(13) 0.0201(8) Uani 1 1 d . U
c16 c 0.20307(19) 0.6301(3) 0.29297(13) 0.0223(8) Uani 1 1 d . U
h16 h 0.2264 0.6433 0.2680 0.029 Uiso 1 1 calc R U
c17 c 0.2364(2) 0.5794(3) 0.33091(13) 0.0230(9) Uani 1 1 d . U
h17 h 0.2819 0.5583 0.3314 0.030 Uiso 1 1 calc R U
c18 c 0.20220(19) 0.5594(3) 0.36847(13) 0.0217(8) Uani 1 1 d . U
h18 h 0.2248 0.5254 0.3941 0.028 Uiso 1 1 calc R U
c19 c 0.13472(19) 0.5904(3) 0.36739(13) 0.0205(8) Uani 1 1 d . U
c20 c 0.0985(2) 0.5642(3) 0.40770(13) 0.0232(9) Uani 1 1 d . U
c21 c 0.0265(2) 0.6066(4) 0.40721(13) 0.0234(9) Uani 1 1 d . U
c22 c -0.0057(2) 0.5906(4) 0.44550(14) 0.0277(9) Uani 1 1 d . U
h22 h 0.0178 0.5584 0.4711 0.036 Uiso 1 1 calc R U
c23 c -0.0738(2) 0.6231(4) 0.44531(14) 0.0308(10) Uani 1 1 d . U
h23 h -0.0956 0.6131 0.4711 0.040 Uiso 1 1 calc R U
c24 c -0.1091(2) 0.6699(4) 0.40742(14) 0.0279(10) Uani 1 1 d . U
h24 h -0.1549 0.6888 0.4075 0.036 Uiso 1 1 calc R U
c25 c -0.0767(2) 0.6894(4) 0.36848(13) 0.0238(9) Uani 1 1 d . U
c26 c -0.0083(2) 0.6562(3) 0.36786(13) 0.0213(8) Uani 1 1 d . U
c27 c 0.0272(2) 0.6759(3) 0.32798(12) 0.0202(8) Uani 1 1 d . U
c28 c 0.09885(19) 0.6423(3) 0.32880(13) 0.0198(8) Uani 1 1 d . U
c29 c 0.1403(2) 0.3248(3) 0.29272(13) 0.0216(8) Uani 1 1 d . U
c30 c 0.2083(2) 0.2931(3) 0.29491(14) 0.0237(9) Uani 1 1 d . U
h30 h 0.2322 0.3059 0.2702 0.031 Uiso 1 1 calc R U
c31 c 0.2409(2) 0.2429(4) 0.33304(14) 0.0261(9) Uani 1 1 d . U
h31 h 0.2865 0.2217 0.3339 0.034 Uiso 1 1 calc R U
c32 c 0.20625(19) 0.2236(3) 0.37051(14) 0.0235(9) Uani 1 1 d . U
h32 h 0.2286 0.1896 0.3962 0.031 Uiso 1 1 calc R U
c33 c 0.13925(19) 0.2549(3) 0.36921(13) 0.0208(8) Uani 1 1 d . U
c34 c 0.1025(2) 0.2317(3) 0.40931(13) 0.0230(9) Uani 1 1 d . U
c35 c 0.0309(2) 0.2728(3) 0.40785(13) 0.0236(9) Uani 1 1 d . U
c36 c -0.0025(2) 0.2587(4) 0.44601(14) 0.0274(9) Uani 1 1 d . U
h36 h 0.0205 0.2271 0.4720 0.036 Uiso 1 1 calc R U
c37 c -0.0705(2) 0.2923(4) 0.44523(14) 0.0308(10) Uani 1 1 d . U
h37 h -0.0926 0.2835 0.4709 0.040 Uiso 1 1 calc R U
c38 c -0.1054(2) 0.3381(4) 0.40708(14) 0.0299(10) Uani 1 1 d . U
h38 h -0.1511 0.3581 0.4070 0.039 Uiso 1 1 calc R U
c39 c -0.0725(2) 0.3550(4) 0.36804(13) 0.0239(9) Uani 1 1 d . U
c40 c -0.0033(2) 0.3209(3) 0.36822(13) 0.0233(9) Uani 1 1 d . U
c41 c 0.0325(2) 0.3394(3) 0.32846(13) 0.0215(9) Uani 1 1 d . U
c42 c 0.1044(2) 0.3057(3) 0.33012(13) 0.0211(8) Uani 1 1 d . U
c43 c 0.57772(18) 0.8582(3) 0.13067(12) 0.0148(8) Uani 1 1 d . U
c44 c 0.60975(19) 0.8441(3) 0.09184(12) 0.0186(8) Uani 1 1 d . U
h44 h 0.6548 0.8679 0.0914 0.024 Uiso 1 1 calc R U
c45 c 0.57510(19) 0.7952(3) 0.05412(13) 0.0215(8) Uani 1 1 d . U
h45 h 0.5970 0.7857 0.0284 0.028 Uiso 1 1 calc R U
c46 c 0.50759(19) 0.7599(3) 0.05406(12) 0.0182(8) Uani 1 1 d . U
h46 h 0.4844 0.7282 0.0282 0.024 Uiso 1 1 calc R U
c47 c 0.47519(17) 0.7717(3) 0.09194(11) 0.0114(7) Uani 1 1 d . U
c48 c 0.40363(18) 0.7306(3) 0.09147(11) 0.0137(7) Uani 1 1 d . U
c49 c 0.36789(17) 0.7546(3) 0.13133(11) 0.0120(7) Uani 1 1 d . U
c50 c 0.29959(18) 0.7252(3) 0.13042(13) 0.0189(8) Uani 1 1 d . U
h50 h 0.2767 0.6920 0.1047 0.025 Uiso 1 1 calc R U
c51 c 0.26538(19) 0.7456(3) 0.16803(13) 0.0211(8) Uani 1 1 d . U
h51 h 0.2198 0.7246 0.1675 0.027 Uiso 1 1 calc R U
c52 c 0.29838(18) 0.7964(3) 0.20601(12) 0.0188(8) Uani 1 1 d . U
h52 h 0.2749 0.8099 0.2308 0.024 Uiso 1 1 calc R U
c53 c 0.36678(18) 0.8277(3) 0.20758(11) 0.0144(8) Uani 1 1 d . U
c54 c 0.40250(17) 0.8074(3) 0.16992(11) 0.0101(7) Uani 1 1 d . U
c55 c 0.47364(17) 0.8405(3) 0.17088(11) 0.0114(7) Uani 1 1 d . U
c56 c 0.50901(17) 0.8233(3) 0.13116(11) 0.0107(7) Uani 1 1 d . U
c57 c 0.57560(17) 0.5186(3) 0.13000(11) 0.0148(7) Uani 1 1 d . U
c58 c 0.60837(18) 0.5018(3) 0.09164(12) 0.0192(8) Uani 1 1 d . U
h58 h 0.6539 0.5229 0.0917 0.025 Uiso 1 1 calc R U
c59 c 0.57414(19) 0.4544(3) 0.05384(13) 0.0225(9) Uani 1 1 d . U
h59 h 0.5966 0.4432 0.0284 0.029 Uiso 1 1 calc R U
c60 c 0.50587(19) 0.4228(3) 0.05302(12) 0.0190(8) Uani 1 1 d . U
h60 h 0.4828 0.3922 0.0269 0.025 Uiso 1 1 calc R U
c61 c 0.47265(17) 0.4365(3) 0.09065(11) 0.0115(7) Uani 1 1 d . U
c62 c 0.40070(18) 0.3988(3) 0.08950(11) 0.0137(7) Uani 1 1 d . U
c63 c 0.36459(18) 0.4199(3) 0.12936(12) 0.0129(7) Uani 1 1 d . U
c64 c 0.29659(19) 0.3903(3) 0.12829(13) 0.0217(8) Uani 1 1 d . U
h64 h 0.2738 0.3578 0.1025 0.028 Uiso 1 1 calc R U
c65 c 0.2622(2) 0.4094(3) 0.16609(14) 0.0243(9) Uani 1 1 d . U
h65 h 0.2167 0.3875 0.1655 0.032 Uiso 1 1 calc R U
c66 c 0.29481(19) 0.4600(3) 0.20396(13) 0.0214(8) Uani 1 1 d . U
h66 h 0.2711 0.4734 0.2287 0.028 Uiso 1 1 calc R U
c67 c 0.36328(18) 0.4916(3) 0.20580(12) 0.0164(8) Uani 1 1 d . U
c68 c 0.39921(17) 0.4717(3) 0.16812(11) 0.0109(7) Uani 1 1 d . U
c69 c 0.47076(17) 0.5049(3) 0.16943(11) 0.0122(7) Uani 1 1 d . U
c70 c 0.50623(17) 0.4871(3) 0.13002(11) 0.0148(6) Uani 1 1 d . U
c71 c 0.57489(17) 0.1899(3) 0.13291(12) 0.0136(7) Uani 1 1 d . U
c72 c 0.60738(18) 0.1746(3) 0.09442(12) 0.0182(8) Uani 1 1 d . U
h72 h 0.6526 0.1971 0.0944 0.024 Uiso 1 1 calc R U
c73 c 0.57321(18) 0.1265(3) 0.05652(12) 0.0199(8) Uani 1 1 d . U
h73 h 0.5955 0.1166 0.0310 0.026 Uiso 1 1 calc R U
c74 c 0.50574(18) 0.0924(3) 0.05592(11) 0.0158(8) Uani 1 1 d . U
h74 h 0.4829 0.0608 0.0299 0.021 Uiso 1 1 calc R U
c75 c 0.47227(17) 0.1053(3) 0.09383(11) 0.0102(7) Uani 1 1 d . U
c76 c 0.40093(18) 0.0656(3) 0.09266(11) 0.0128(7) Uani 1 1 d . U
c77 c 0.36461(17) 0.0873(3) 0.13247(11) 0.0114(7) Uani 1 1 d . U
c78 c 0.29661(19) 0.0564(3) 0.13114(12) 0.0187(8) Uani 1 1 d . U
h78 h 0.2742 0.0230 0.1053 0.024 Uiso 1 1 calc R U
c79 c 0.26174(19) 0.0755(3) 0.16875(13) 0.0202(8) Uani 1 1 d . U
h79 h 0.2162 0.0537 0.1680 0.026 Uiso 1 1 calc R U
c80 c 0.29420(18) 0.1262(3) 0.20681(12) 0.0180(8) Uani 1 1 d . U
h80 h 0.2704 0.1389 0.2316 0.023 Uiso 1 1 calc R U
c81 c 0.36260(18) 0.1590(3) 0.20866(12) 0.0139(8) Uani 1 1 d . U
c82 c 0.39883(17) 0.1395(3) 0.17127(11) 0.0094(7) Uani 1 1 d . U
c83 c 0.47001(17) 0.1734(3) 0.17238(11) 0.0096(7) Uani 1 1 d . U
c84 c 0.50613(17) 0.1566(3) 0.13312(11) 0.0081(7) Uani 1 1 d . U
c85 c 0.7487(2) 0.4731(4) 0.00080(16) 0.0440(11) Uani 1 1 d . U
h85a h 0.7837 0.5024 0.0226 0.057 Uiso 1 1 calc R U
h85b h 0.7052 0.4999 0.0084 0.057 Uiso 1 1 calc R U
h85c h 0.7562 0.5036 -0.0282 0.057 Uiso 1 1 calc R U
c86 c 0.7502(2) 0.3391(4) 0.00011(14) 0.0327(9) Uani 1 1 d . U
c87 c 0.7501(2) -0.1427(4) -0.00111(16) 0.0436(11) Uani 1 1 d . U
h87a h 0.7429 -0.1704 -0.0315 0.057 Uiso 1 1 calc R U
h87b h 0.7144 -0.1723 0.0153 0.057 Uiso 1 1 calc R U
h87c h 0.7931 -0.1719 0.0124 0.057 Uiso 1 1 calc R U
c88 c 0.7500(2) -0.0076(4) -0.00041(15) 0.0359(10) Uani 1 1 d . U
h1o h 0.0614(9) 1.056(5) 0.2578(19) 0.08(2) Uiso 1 1 d D .
h3o h -0.091(2) 1.082(4) 0.3107(10) 0.045(14) Uiso 1 1 d D .
h5o h 0.0622(9) 0.722(5) 0.2570(19) 0.073(19) Uiso 1 1 d D .
h7o h -0.091(2) 0.750(5) 0.3104(11) 0.057(16) Uiso 1 1 d D .
h9o h 0.0687(9) 0.386(4) 0.2586(16) 0.050(15) Uiso 1 1 d D .
h11o h -0.085(2) 0.412(5) 0.3099(12) 0.066(18) Uiso 1 1 d D .
h13o h 0.584(3) 0.916(5) 0.1924(19) 0.084(19) Uiso 1 1 d . .
h15o h 0.4393(8) 0.890(4) 0.2421(14) 0.034(12) Uiso 1 1 d D .
h17o h 0.5851(19) 0.572(4) 0.1876(11) 0.047(14) Uiso 1 1 d D .
h19o h 0.4354(9) 0.553(4) 0.2393(15) 0.038(13) Uiso 1 1 d D .
h21o h 0.581(3) 0.246(5) 0.1938(18) 0.076(18) Uiso 1 1 d . .
h23o h 0.439(3) 0.223(5) 0.242(2) 0.09(2) Uiso 1 1 d . .

loop_
_atom_site_aniso_label
_atom_site_aniso_U_11
_atom_site_aniso_U_22
_atom_site_aniso_U_33
_atom_site_aniso_U_23
_atom_site_aniso_U_13
_atom_site_aniso_U_12
o1 0.0314(17) 0.0280(16) 0.0192(14) 0.0010(12) 0.0044(12) 0.0002(14)
o2 0.0299(16) 0.0330(16) 0.0198(14) 0.0031(12) 0.0036(12) 0.0050(13)
o3 0.0228(15) 0.0345(17) 0.0243(15) 0.0035(13) 0.0051(12) 0.0061(13)
o4 0.0257(16) 0.0448(19) 0.0239(15) 0.0140(13) -0.0016(12) 0.0009(14)
o5 0.0277(16) 0.0293(16) 0.0193(14) 0.0008(12) 0.0036(12) -0.0035(13)
o6 0.0272(16) 0.0311(16) 0.0207(14) 0.0030(12) 0.0012(12) 0.0031(13)
o7 0.0221(15) 0.0352(17) 0.0252(16) 0.0030(13) 0.0032(12) 0.0058(13)
o8 0.0267(15) 0.0421(18) 0.0263(15) 0.0136(14) 0.0003(12) -0.0004(14)
o9 0.0266(16) 0.0304(16) 0.0215(14) -0.0011(12) 0.0066(12) -0.0032(13)
o10 0.0272(15) 0.0310(16) 0.0217(14) 0.0026(12) 0.0024(12) 0.0038(13)
o11 0.0259(15) 0.0346(17) 0.0247(15) 0.0010(13) 0.0049(12) 0.0045(13)
o12 0.0325(17) 0.0396(18) 0.0276(16) 0.0089(13) 0.0011(13) 0.0020(14)
o13 0.0161(13) 0.0258(15) 0.0194(14) -0.0010(11) -0.0014(11) -0.0035(12)
o14 0.0143(13) 0.0227(14) 0.0123(12) -0.0042(11) -0.0019(10) -0.0030(11)
o15 0.0189(14) 0.0264(15) 0.0136(13) -0.0027(11) 0.0021(11) -0.0018(12)
o16 0.0248(15) 0.0289(16) 0.0247(15) -0.0119(12) -0.0031(12) -0.0019(13)
o17 0.0145(13) 0.0304(15) 0.0190(14) -0.0012(12) -0.0008(11) -0.0039(12)
o18 0.0143(13) 0.0223(14) 0.0137(13) -0.0045(10) -0.0015(10) -0.0025(11)
o19 0.0213(14) 0.0295(16) 0.0154(13) -0.0012(11) 0.0034(11) 0.0015(12)
o20 0.0266(15) 0.0300(16) 0.0267(15) -0.0117(12) -0.0053(12) 0.0002(13)
o21 0.0136(13) 0.0280(15) 0.0183(13) -0.0020(11) -0.0021(10) -0.0046(12)
o22 0.0139(13) 0.0220(14) 0.0134(13) -0.0038(10) -0.0002(10) -0.0033(11)
o23 0.0225(15) 0.0223(14) 0.0141(13) -0.0036(11) 0.0027(11) -0.0012(12)
o24 0.0218(14) 0.0336(16) 0.0208(14) -0.0126(12) -0.0027(11) -0.0033(13)
o25 0.0281(16) 0.059(2) 0.0264(16) -0.0062(14) 0.0102(13) -0.0048(15)
o26 0.0272(16) 0.067(2) 0.0222(15) -0.0017(15) 0.0070(13) 0.0026(15)
o27 0.0308(16) 0.056(2) 0.0273(16) -0.0071(14) 0.0100(13) -0.0070(15)
o28 0.0233(15) 0.066(2) 0.0228(15) -0.0040(14) 0.0060(12) -0.0002(15)
c1 0.0275(19) 0.0164(19) 0.0192(18) -0.0025(15) 0.0055(15) -0.0028(16)
c2 0.0249(19) 0.019(2) 0.024(2) -0.0039(16) 0.0081(15) -0.0038(16)
c3 0.0207(19) 0.020(2) 0.030(2) -0.0055(16) 0.0037(16) -0.0011(16)
c4 0.0223(19) 0.017(2) 0.025(2) -0.0024(16) -0.0009(15) -0.0012(16)
c5 0.0261(19) 0.020(2) 0.0184(18) -0.0024(15) 0.0012(15) -0.0016(16)
c6 0.0264(19) 0.022(2) 0.0217(19) 0.0005(16) 0.0014(15) -0.0036(17)
c7 0.0275(19) 0.024(2) 0.0198(19) -0.0010(16) 0.0039(15) -0.0006(17)
c8 0.037(2) 0.028(2) 0.020(2) 0.0004(17) 0.0087(17) -0.0039(18)
c9 0.034(2) 0.034(2) 0.025(2) -0.0005(18) 0.0112(17) -0.0028(19)
c10 0.028(2) 0.031(2) 0.031(2) -0.0013(18) 0.0110(17) -0.0013(19)
c11 0.0250(19) 0.022(2) 0.0226(19) -0.0013(16) 0.0028(15) -0.0002(17)
c12 0.0229(18) 0.020(2) 0.0204(18) -0.0006(16) 0.0043(14) 0.0000(16)
c13 0.0250(19) 0.020(2) 0.0162(18) -0.0036(15) 0.0000(14) -0.0011(16)
c14 0.0247(18) 0.0170(19) 0.0185(18) -0.0049(15) 0.0012(14) -0.0019(16)
c15 0.0255(19) 0.0154(19) 0.0193(18) -0.0025(15) 0.0010(15) -0.0048(16)
c16 0.0225(19) 0.019(2) 0.026(2) -0.0060(16) 0.0065(15) -0.0042(16)
c17 0.0184(19) 0.018(2) 0.033(2) -0.0040(16) 0.0022(16) -0.0002(16)
c18 0.0207(18) 0.020(2) 0.024(2) -0.0025(16) -0.0023(15) -0.0003(16)
c19 0.0215(18) 0.0172(19) 0.0228(19) -0.0012(15) 0.0016(15) -0.0040(16)
c20 0.026(2) 0.021(2) 0.0218(19) 0.0009(16) 0.0022(15) -0.0044(16)
c21 0.0248(19) 0.022(2) 0.0235(19) 0.0014(16) 0.0044(15) -0.0043(16)
c22 0.033(2) 0.028(2) 0.022(2) 0.0038(17) 0.0067(17) -0.0056(18)
c23 0.033(2) 0.036(2) 0.026(2) 0.0009(19) 0.0140(17) -0.0035(19)
c24 0.024(2) 0.032(2) 0.030(2) -0.0035(18) 0.0099(17) -0.0021(18)
c25 0.0236(19) 0.023(2) 0.025(2) -0.0035(17) 0.0040(15) -0.0006(17)
c26 0.0248(19) 0.018(2) 0.0218(19) -0.0007(15) 0.0033(15) -0.0019(16)
c27 0.0240(19) 0.019(2) 0.0171(18) -0.0020(15) -0.0009(15) -0.0031(16)
c28 0.0220(18) 0.0175(19) 0.0198(18) -0.0027(15) 0.0016(14) -0.0031(16)
c29 0.026(2) 0.0170(19) 0.0220(19) -0.0059(15) 0.0043(15) -0.0050(16)
c30 0.026(2) 0.017(2) 0.029(2) -0.0057(16) 0.0104(16) -0.0041(16)
c31 0.0175(19) 0.022(2) 0.039(2) -0.0039(17) 0.0048(16) -0.0011(17)
c32 0.0228(19) 0.017(2) 0.030(2) -0.0028(16) -0.0003(16) -0.0005(16)
c33 0.0184(18) 0.020(2) 0.0240(19) -0.0029(15) 0.0015(15) -0.0047(16)
c34 0.026(2) 0.019(2) 0.024(2) 0.0008(16) 0.0031(15) -0.0015(16)
c35 0.027(2) 0.022(2) 0.0221(19) -0.0012(16) 0.0067(15) -0.0052(16)
c36 0.034(2) 0.029(2) 0.021(2) 0.0006(17) 0.0102(16) -0.0077(18)
c37 0.031(2) 0.037(2) 0.027(2) -0.0026(19) 0.0132(17) -0.0052(19)
c38 0.026(2) 0.034(2) 0.031(2) -0.0041(18) 0.0127(17) -0.0037(19)
c39 0.025(2) 0.023(2) 0.0244(19) -0.0038(16) 0.0063(15) -0.0027(17)
c40 0.029(2) 0.019(2) 0.0235(19) -0.0019(16) 0.0086(15) -0.0011(17)
c41 0.026(2) 0.019(2) 0.0200(19) -0.0048(15) 0.0049(15) -0.0034(16)
c42 0.0254(19) 0.0172(19) 0.0216(19) -0.0041(15) 0.0064(15) -0.0023(16)
c43 0.0178(17) 0.0098(17) 0.0161(17) 0.0020(14) -0.0018(13) 0.0019(14)
c44 0.0161(18) 0.021(2) 0.0186(18) 0.0028(15) 0.0001(14) 0.0014(16)
c45 0.0222(19) 0.025(2) 0.0177(18) 0.0016(16) 0.0050(15) 0.0059(16)
c46 0.0221(18) 0.022(2) 0.0101(17) -0.0013(15) -0.0024(14) 0.0005(16)
c47 0.0174(17) 0.0059(16) 0.0098(16) 0.0009(13) -0.0038(13) 0.0028(13)
c48 0.0143(17) 0.0121(17) 0.0137(17) -0.0009(14) -0.0036(13) 0.0013(14)
c49 0.0174(17) 0.0078(16) 0.0098(16) 0.0015(13) -0.0041(13) -0.0009(14)
c50 0.0174(18) 0.0168(19) 0.0210(19) 0.0001(15) -0.0051(14) -0.0024(15)
c51 0.0196(19) 0.0170(19) 0.026(2) 0.0038(16) 0.0013(15) -0.0026(16)
c52 0.0178(18) 0.020(2) 0.0192(18) 0.0045(15) 0.0054(14) 0.0018(15)
c53 0.0190(18) 0.0123(18) 0.0118(16) 0.0035(14) 0.0004(13) 0.0030(15)
c54 0.0122(16) 0.0068(16) 0.0104(16) 0.0037(13) -0.0032(12) 0.0014(13)
c55 0.0149(17) 0.0084(17) 0.0104(16) 0.0027(13) -0.0020(13) 0.0016(14)
c56 0.0130(16) 0.0082(16) 0.0103(16) 0.0019(13) -0.0011(12) 0.0035(14)
c57 0.0140(16) 0.0140(18) 0.0152(17) 0.0036(14) -0.0034(13) 0.0016(14)
c58 0.0149(17) 0.022(2) 0.0198(18) 0.0044(16) -0.0004(14) 0.0038(16)
c59 0.0233(19) 0.026(2) 0.0184(19) 0.0029(16) 0.0038(15) 0.0060(17)
c60 0.0248(19) 0.0192(19) 0.0123(17) -0.0008(15) -0.0020(14) 0.0031(16)
c61 0.0150(16) 0.0077(17) 0.0104(16) 0.0011(13) -0.0045(12) 0.0052(13)
c62 0.0159(17) 0.0095(17) 0.0141(17) -0.0017(14) -0.0062(13) 0.0014(14)
c63 0.0175(17) 0.0055(16) 0.0145(17) 0.0010(13) -0.0040(13) -0.0007(14)
c64 0.0198(18) 0.017(2) 0.027(2) 0.0007(16) -0.0032(15) -0.0008(16)
c65 0.021(2) 0.017(2) 0.035(2) 0.0045(17) 0.0045(16) -0.0012(16)
c66 0.0214(18) 0.019(2) 0.025(2) 0.0049(16) 0.0086(15) 0.0017(16)
c67 0.0218(18) 0.0120(18) 0.0157(17) 0.0047(14) 0.0030(14) 0.0027(15)
c68 0.0144(16) 0.0053(16) 0.0122(16) 0.0033(13) -0.0018(12) 0.0019(13)
c69 0.0167(16) 0.0058(16) 0.0134(16) 0.0028(13) -0.0021(13) 0.0013(14)
c70 0.0114(15) 0.026 0.0065(15) 0.0030(14) -0.0041(12) 0.0051(15)
c71 0.0137(17) 0.0113(17) 0.0149(17) 0.0018(14) -0.0035(13) -0.0007(14)
c72 0.0138(18) 0.023(2) 0.0179(18) 0.0040(15) -0.0002(14) 0.0017(16)
c73 0.0177(18) 0.026(2) 0.0168(18) -0.0004(16) 0.0036(14) 0.0042(16)
c74 0.0195(17) 0.0201(19) 0.0072(16) -0.0005(14) -0.0024(13) 0.0036(15)
c75 0.0127(16) 0.0067(16) 0.0097(15) 0.0008(13) -0.0061(12) 0.0024(13)
c76 0.0153(17) 0.0114(17) 0.0110(16) 0.0003(13) -0.0030(13) 0.0036(14)
c77 0.0162(16) 0.0058(16) 0.0110(16) 0.0003(13) -0.0036(13) -0.0011(14)
c78 0.0202(18) 0.0155(19) 0.0198(19) -0.0008(15) -0.0016(14) -0.0017(15)
c79 0.0188(19) 0.0155(19) 0.027(2) 0.0009(15) 0.0043(15) -0.0030(16)
c80 0.0195(18) 0.0167(19) 0.0187(18) 0.0010(15) 0.0067(14) 0.0013(15)
c81 0.0186(18) 0.0108(18) 0.0124(16) 0.0008(14) 0.0017(13) -0.0003(15)
c82 0.0131(16) 0.0069(16) 0.0079(15) 0.0029(12) -0.0005(12) 0.0008(13)
c83 0.0131(16) 0.0051(16) 0.0095(16) 0.0012(13) -0.0040(12) 0.0005(13)
c84 0.0099(15) 0.0071(16) 0.0065(15) 0.0027(12) -0.0034(12) 0.0038(13)
c85 0.034(2) 0.059(3) 0.040(3) 0.002(2) 0.007(2) -0.005(2)
c86 0.0179(18) 0.057(3) 0.0229(19) 0.0002(19) -0.0002(15) -0.002(2)
c87 0.031(2) 0.060(3) 0.040(3) 0.001(2) 0.003(2) 0.006(2)
c88 0.0183(19) 0.062(3) 0.027(2) -0.001(2) -0.0018(16) -0.002(2)

loop_
_atom_type_symbol
_atom_type_description
_atom_type_scat_dispersion_real
_atom_type_scat_dispersion_imag
_atom_type_scat_source
C C 0.0033 0.0016 'International Tables Vol C Tables 4.2.6.8 and 6.1.1.4'
H H 0.0000 0.0000 'International Tables Vol C Tables 4.2.6.8 and 6.1.1.4'
O O 0.0106 0.0060 'International Tables Vol C Tables 4.2.6.8 and 6.1.1.4'

loop_
_geom_angle_atom_site_label_1
_geom_angle_atom_site_label_2
_geom_angle_atom_site_label_3
_geom_angle
c1 o1 h1o 108(4)
c11 o3 h3o 110(3)
c15 o5 h5o 106(4)
c25 o7 h7o 112(3)
c29 o9 h9o 105(3)
c39 o11 h11o 111(4)
c43 o13 h13o 109(3)
c53 o15 h15o 106(3)
c57 o17 h17o 107(3)
c67 o19 h19o 104(3)
c71 o21 h21o 108(3)
c81 o23 h23o 105(3)
c86 o25 h25 109.5
c88 o27 h27 109.5
o1 c1 c2 117.2(3)
o1 c1 c14 122.5(3)
c2 c1 c14 120.4(4)
c3 c2 c1 121.0(4)
c3 c2 h2 119.5
c1 c2 h2 119.5
c2 c3 c4 120.0(4)
c2 c3 h3 120.0
c4 c3 h3 120.0
c5 c4 c3 119.8(4)
c5 c4 h4 120.1
c3 c4 h4 120.1
c4 c5 c14 121.2(4)
c4 c5 c6 119.0(4)
c14 c5 c6 119.7(3)
o4 c6 c5 121.1(4)
o4 c6 c7 121.0(4)
c5 c6 c7 118.0(3)
c8 c7 c12 120.7(4)
c8 c7 c6 118.0(4)
c12 c7 c6 121.2(3)
c7 c8 c9 119.2(4)
c7 c8 h8 120.4
c9 c8 h8 120.4
c10 c9 c8 121.3(4)
c10 c9 h9 119.4
c8 c9 h9 119.4
c9 c10 c11 120.3(4)
c9 c10 h10 119.8
c11 c10 h10 119.8
o3 c11 c12 123.9(3)
o3 c11 c10 116.9(3)
c12 c11 c10 119.2(4)
c11 c12 c7 119.3(3)
c11 c12 c13 121.0(3)
c7 c12 c13 119.7(3)
o2 c13 c14 120.4(3)
o2 c13 c12 119.9(3)
c14 c13 c12 119.7(3)
c5 c14 c1 117.6(3)
c5 c14 c13 121.5(3)
c1 c14 c13 120.9(3)
o5 c15 c16 117.0(3)
o5 c15 c28 122.6(4)
c16 c15 c28 120.4(4)
c17 c16 c15 120.6(4)
c17 c16 h16 119.7
c15 c16 h16 119.7
c16 c17 c18 120.4(4)
c16 c17 h17 119.8
c18 c17 h17 119.8
c19 c18 c17 119.5(4)
c19 c18 h18 120.3
c17 c18 h18 120.3
c18 c19 c28 121.6(4)
c18 c19 c20 118.4(3)
c28 c19 c20 119.9(3)
o8 c20 c19 121.5(4)
o8 c20 c21 120.9(4)
c19 c20 c21 117.7(3)
c22 c21 c26 121.2(4)
c22 c21 c20 118.0(4)
c26 c21 c20 120.7(3)
c21 c22 c23 119.4(4)
c21 c22 h22 120.3
c23 c22 h22 120.3
c24 c23 c22 120.7(4)
c24 c23 h23 119.7
c22 c23 h23 119.7
c23 c24 c25 120.7(4)
c23 c24 h24 119.6
c25 c24 h24 119.6
o7 c25 c26 123.8(3)
o7 c25 c24 116.8(4)
c26 c25 c24 119.5(4)
c25 c26 c21 118.5(4)
c25 c26 c27 120.9(4)
c21 c26 c27 120.5(4)
o6 c27 c28 120.4(3)
o6 c27 c26 120.2(4)
c28 c27 c26 119.5(3)
c15 c28 c19 117.6(3)
c15 c28 c27 121.1(3)
c19 c28 c27 121.3(3)
o9 c29 c30 117.4(3)
o9 c29 c42 123.1(4)
c30 c29 c42 119.5(4)
c31 c30 c29 120.9(4)
c31 c30 h30 119.6
c29 c30 h30 119.6
c30 c31 c32 120.5(4)
c30 c31 h31 119.7
c32 c31 h31 119.7
c33 c32 c31 119.6(4)
c33 c32 h32 120.2
c31 c32 h32 120.2
c32 c33 c42 120.9(4)
c32 c33 c34 119.0(4)
c42 c33 c34 120.1(3)
o12 c34 c35 120.8(4)
o12 c34 c33 121.4(4)
c35 c34 c33 117.8(3)
c36 c35 c40 120.8(4)
c36 c35 c34 118.2(4)
c40 c35 c34 121.0(3)
c35 c36 c37 119.7(4)
c35 c36 h36 120.2
c37 c36 h36 120.2
c38 c37 c36 121.0(4)
c38 c37 h37 119.5
c36 c37 h37 119.5
c37 c38 c39 120.5(4)
c37 c38 h38 119.7
c39 c38 h38 119.7
o11 c39 c38 116.6(4)
o11 c39 c40 124.2(3)
c38 c39 c40 119.2(4)
c35 c40 c39 118.8(4)
c35 c40 c41 120.7(4)
c39 c40 c41 120.4(4)
o10 c41 c40 120.4(4)
o10 c41 c42 120.6(3)
c40 c41 c42 119.0(3)
c29 c42 c33 118.6(4)
c29 c42 c41 120.2(4)
c33 c42 c41 121.2(3)
o13 c43 c44 117.2(3)
o13 c43 c56 123.0(3)
c44 c43 c56 119.9(3)
c45 c44 c43 120.3(3)
c45 c44 h44 119.9
c43 c44 h44 119.9
c44 c45 c46 120.7(3)
c44 c45 h45 119.7
c46 c45 h45 119.7
c47 c46 c45 120.2(3)
c47 c46 h46 119.9
c45 c46 h46 119.9
c46 c47 c56 120.6(3)
c46 c47 c48 119.3(3)
c56 c47 c48 120.1(3)
o16 c48 c49 121.7(3)
o16 c48 c47 120.1(3)
c49 c48 c47 118.1(3)
c50 c49 c54 120.2(3)
c50 c49 c48 119.2(3)
c54 c49 c48 120.6(3)
c49 c50 c51 119.9(3)
c49 c50 h50 120.1
c51 c50 h50 120.1
c52 c51 c50 120.7(3)
c52 c51 h51 119.7
c50 c51 h51 119.7
c51 c52 c53 120.5(3)
c51 c52 h52 119.8
c53 c52 h52 119.8
o15 c53 c52 117.2(3)
o15 c53 c54 123.0(3)
c52 c53 c54 119.8(3)
c53 c54 c49 118.9(3)
c53 c54 c55 120.5(3)
c49 c54 c55 120.6(3)
o14 c55 c54 120.1(3)
o14 c55 c56 120.1(3)
c54 c55 c56 119.8(3)
c43 c56 c47 118.4(3)
c43 c56 c55 121.0(3)
c47 c56 c55 120.6(3)
o17 c57 c58 116.9(3)
o17 c57 c70 123.0(3)
c58 c57 c70 120.0(3)
c59 c58 c57 120.4(3)
c59 c58 h58 119.8
c57 c58 h58 119.8
c58 c59 c60 120.6(3)
c58 c59 h59 119.7
c60 c59 h59 119.7
c61 c60 c59 120.1(3)
c61 c60 h60 119.9
c59 c60 h60 119.9
c60 c61 c70 120.7(3)
c60 c61 c62 119.3(3)
c70 c61 c62 120.0(3)
o20 c62 c63 120.7(3)
o20 c62 c61 120.5(3)
c63 c62 c61 118.7(3)
c64 c63 c68 120.3(3)
c64 c63 c62 119.7(3)
c68 c63 c62 120.0(3)
c63 c64 c65 119.9(4)
c63 c64 h64 120.0
c65 c64 h64 120.0
c66 c65 c64 120.6(4)
c66 c65 h65 119.7
c64 c65 h65 119.7
c65 c66 c67 120.7(4)
c65 c66 h66 119.7
c67 c66 h66 119.7
o19 c67 c66 117.3(3)
o19 c67 c68 123.1(3)
c66 c67 c68 119.6(3)
c63 c68 c67 118.9(3)
c63 c68 c69 120.9(3)
c67 c68 c69 120.3(3)
o18 c69 c70 120.4(3)
o18 c69 c68 120.1(3)
c70 c69 c68 119.5(3)
c61 c70 c57 118.1(3)
c61 c70 c69 120.8(3)
c57 c70 c69 121.1(3)
o21 c71 c72 117.0(3)
o21 c71 c84 123.0(3)
c72 c71 c84 120.0(3)
c73 c72 c71 120.5(3)
c73 c72 h72 119.7
c71 c72 h72 119.7
c72 c73 c74 120.6(3)
c72 c73 h73 119.7
c74 c73 h73 119.7
c75 c74 c73 120.2(3)
c75 c74 h74 119.9
c73 c74 h74 119.9
c74 c75 c84 120.2(3)
c74 c75 c76 119.1(3)
c84 c75 c76 120.7(3)
o24 c76 c75 120.4(3)
o24 c76 c77 121.2(3)
c75 c76 c77 118.4(3)
c78 c77 c82 120.6(3)
c78 c77 c76 119.2(3)
c82 c77 c76 120.3(3)
c77 c78 c79 119.8(3)
c77 c78 h78 120.1
c79 c78 h78 120.1
c80 c79 c78 120.5(3)
c80 c79 h79 119.8
c78 c79 h79 119.8
c79 c80 c81 120.6(3)
c79 c80 h80 119.7
c81 c80 h80 119.7
o23 c81 c80 117.4(3)
o23 c81 c82 122.7(3)
c80 c81 c82 119.9(3)
c81 c82 c77 118.7(3)
c81 c82 c83 120.8(3)
c77 c82 c83 120.5(3)
o22 c83 c84 119.9(3)
o22 c83 c82 119.9(3)
c84 c83 c82 120.2(3)
c71 c84 c75 118.4(3)
c71 c84 c83 121.6(3)
c75 c84 c83 119.9(3)
c86 c85 h85a 109.5
c86 c85 h85b 109.5
h85a c85 h85b 109.5
c86 c85 h85c 109.5
h85a c85 h85c 109.5
h85b c85 h85c 109.5
o26 c86 o25 123.6(4)
o26 c86 c85 120.5(4)
o25 c86 c85 116.0(4)
c88 c87 h87a 109.5
c88 c87 h87b 109.5
h87a c87 h87b 109.5
c88 c87 h87c 109.5
h87a c87 h87c 109.5
h87b c87 h87c 109.5
o28 c88 o27 123.5(4)
o28 c88 c87 119.7(4)
o27 c88 c87 116.8(4)

loop_
_geom_bond_atom_site_label_1
_geom_bond_atom_site_label_2
_geom_bond_distance
o1 c1 1.343(5)
o1 h1o 0.893(10)
o2 c13 1.243(4)
o3 c11 1.332(5)
o3 h3o 0.891(10)
o4 c6 1.217(5)
o5 c15 1.345(5)
o5 h5o 0.892(10)
o6 c27 1.239(4)
o7 c25 1.334(5)
o7 h7o 0.890(10)
o8 c20 1.219(5)
o9 c29 1.342(5)
o9 h9o 0.891(10)
o10 c41 1.245(5)
o11 c39 1.340(5)
o11 h11o 0.888(10)
o12 c34 1.218(5)
o13 c43 1.344(4)
o13 h13o 1.04(5)
o14 c55 1.267(4)
o15 c53 1.353(4)
o15 h15o 0.891(10)
o16 c48 1.221(4)
o17 c57 1.344(4)
o17 h17o 0.898(10)
o18 c69 1.266(4)
o19 c67 1.353(4)
o19 h19o 0.896(10)
o20 c62 1.227(4)
o21 c71 1.344(4)
o21 h21o 1.01(5)
o22 c83 1.269(4)
o23 c81 1.353(4)
o23 h23o 0.99(6)
o24 c76 1.225(4)
o25 c86 1.284(5)
o25 h25 0.8200
o26 c86 1.249(5)
o27 c88 1.285(5)
o27 h27 0.8200
o28 c88 1.250(5)
c1 c2 1.387(5)
c1 c14 1.415(5)
c2 c3 1.376(5)
c2 h2 0.9300
c3 c4 1.397(5)
c3 h3 0.9300
c4 c5 1.381(5)
c4 h4 0.9300
c5 c14 1.415(5)
c5 c6 1.487(5)
c6 c7 1.492(5)
c7 c8 1.381(5)
c7 c12 1.413(5)
c8 c9 1.392(6)
c8 h8 0.9300
c9 c10 1.367(6)
c9 h9 0.9300
c10 c11 1.410(5)
c10 h10 0.9300
c11 c12 1.397(5)
c12 c13 1.470(5)
c13 c14 1.458(5)
c15 c16 1.393(5)
c15 c28 1.401(5)
c16 c17 1.377(5)
c16 h16 0.9300
c17 c18 1.391(5)
c17 h17 0.9300
c18 c19 1.375(5)
c18 h18 0.9300
c19 c28 1.418(5)
c19 c20 1.497(5)
c20 c21 1.498(5)
c21 c22 1.382(5)
c21 c26 1.416(5)
c22 c23 1.395(6)
c22 h22 0.9300
c23 c24 1.374(6)
c23 h23 0.9300
c24 c25 1.407(5)
c24 h24 0.9300
c25 c26 1.406(5)
c26 c27 1.465(5)
c27 c28 1.464(5)
c29 c30 1.385(5)
c29 c42 1.405(5)
c30 c31 1.374(6)
c30 h30 0.9300
c31 c32 1.393(5)
c31 h31 0.9300
c32 c33 1.367(5)
c32 h32 0.9300
c33 c42 1.417(5)
c33 c34 1.492(5)
c34 c35 1.485(5)
c35 c36 1.388(5)
c35 c40 1.412(5)
c36 c37 1.395(6)
c36 h36 0.9300
c37 c38 1.373(6)
c37 h37 0.9300
c38 c39 1.411(5)
c38 h38 0.9300
c39 c40 1.419(5)
c40 c41 1.464(5)
c41 c42 1.466(5)
c43 c44 1.392(5)
c43 c56 1.415(5)
c44 c45 1.375(5)
c44 h44 0.9300
c45 c46 1.392(5)
c45 h45 0.9300
c46 c47 1.368(5)
c46 h46 0.9300
c47 c56 1.415(4)
c47 c48 1.486(5)
c48 c49 1.475(5)
c49 c50 1.388(5)
c49 c54 1.412(5)
c50 c51 1.393(5)
c50 h50 0.9300
c51 c52 1.376(5)
c51 h51 0.9300
c52 c53 1.393(5)
c52 h52 0.9300
c53 c54 1.412(4)
c54 c55 1.452(5)
c55 c56 1.456(4)
c57 c58 1.391(5)
c57 c70 1.416(5)
c58 c59 1.366(5)
c58 h58 0.9300
c59 c60 1.393(5)
c59 h59 0.9300
c60 c61 1.373(5)
c60 h60 0.9300
c61 c70 1.412(5)
c61 c62 1.480(5)
c62 c63 1.474(5)
c63 c64 1.382(5)
c63 c68 1.411(5)
c64 c65 1.399(5)
c64 h64 0.9300
c65 c66 1.370(5)
c65 h65 0.9300
c66 c67 1.395(5)
c66 h66 0.9300
c67 c68 1.414(4)
c68 c69 1.460(5)
c69 c70 1.450(5)
c71 c72 1.389(5)
c71 c84 1.410(5)
c72 c73 1.371(5)
c72 h72 0.9300
c73 c74 1.385(5)
c73 h73 0.9300
c74 c75 1.382(4)
c74 h74 0.9300
c75 c84 1.416(4)
c75 c76 1.475(5)
c76 c77 1.476(5)
c77 c78 1.385(5)
c77 c82 1.411(5)
c78 c79 1.399(5)
c78 h78 0.9300
c79 c80 1.373(5)
c79 h79 0.9300
c80 c81 1.396(5)
c80 h80 0.9300
c81 c82 1.409(4)
c82 c83 1.455(4)
c83 c84 1.452(4)
c85 c86 1.486(6)
c85 h85a 0.9600
c85 h85b 0.9600
c85 h85c 0.9600
c87 c88 1.498(6)
c87 h87a 0.9600
c87 h87b 0.9600
c87 h87c 0.9600

loop_
_geom_torsion_atom_site_label_1
_geom_torsion_atom_site_label_2
_geom_torsion_atom_site_label_3
_geom_torsion_atom_site_label_4
_geom_torsion
o1 c1 c2 c3 179.5(3)
c14 c1 c2 c3 -0.4(6)
c1 c2 c3 c4 -0.3(6)
c2 c3 c4 c5 0.6(6)
c3 c4 c5 c14 -0.3(6)
c3 c4 c5 c6 178.7(3)
c4 c5 c6 o4 -3.7(6)
c14 c5 c6 o4 175.3(4)
c4 c5 c6 c7 176.3(3)
c14 c5 c6 c7 -4.8(5)
o4 c6 c7 c8 3.9(6)
c5 c6 c7 c8 -176.1(3)
o4 c6 c7 c12 -173.9(4)
c5 c6 c7 c12 6.1(5)
c12 c7 c8 c9 -0.9(6)
c6 c7 c8 c9 -178.7(4)
c7 c8 c9 c10 1.1(6)
c8 c9 c10 c11 -1.1(6)
c9 c10 c11 o3 -179.0(4)
c9 c10 c11 c12 0.8(6)
o3 c11 c12 c7 179.2(4)
c10 c11 c12 c7 -0.5(6)
o3 c11 c12 c13 1.4(6)
c10 c11 c12 c13 -178.4(3)
c8 c7 c12 c11 0.6(6)
c6 c7 c12 c11 178.4(4)
c8 c7 c12 c13 178.5(3)
c6 c7 c12 c13 -3.8(6)
c11 c12 c13 o2 -1.1(6)
c7 c12 c13 o2 -178.9(4)
c11 c12 c13 c14 177.9(4)
c7 c12 c13 c14 0.1(5)
c4 c5 c14 c1 -0.4(5)
c6 c5 c14 c1 -179.3(3)
c4 c5 c14 c13 -179.8(3)
c6 c5 c14 c13 1.3(5)
o1 c1 c14 c5 -179.2(3)
c2 c1 c14 c5 0.7(5)
o1 c1 c14 c13 0.2(6)
c2 c1 c14 c13 -179.9(3)
o2 c13 c14 c5 -179.9(4)
c12 c13 c14 c5 1.1(5)
o2 c13 c14 c1 0.8(6)
c12 c13 c14 c1 -178.2(3)
o5 c15 c16 c17 178.9(3)
c28 c15 c16 c17 -0.3(5)
c15 c16 c17 c18 -0.1(6)
c16 c17 c18 c19 0.3(6)
c17 c18 c19 c28 0.0(6)
c17 c18 c19 c20 178.0(3)
c18 c19 c20 o8 -5.3(6)
c28 c19 c20 o8 172.8(4)
c18 c19 c20 c21 175.7(3)
c28 c19 c20 c21 -6.3(5)
o8 c20 c21 c22 5.5(6)
c19 c20 c21 c22 -175.4(3)
o8 c20 c21 c26 -171.5(4)
c19 c20 c21 c26 7.6(5)
c26 c21 c22 c23 0.4(6)
c20 c21 c22 c23 -176.6(4)
c21 c22 c23 c24 0.5(6)
c22 c23 c24 c25 -2.0(6)
c23 c24 c25 o7 -178.5(4)
c23 c24 c25 c26 2.6(6)
o7 c25 c26 c21 179.5(4)
c24 c25 c26 c21 -1.6(6)
o7 c25 c26 c27 1.5(6)
c24 c25 c26 c27 -179.6(3)
c22 c21 c26 c25 0.2(6)
c20 c21 c26 c25 177.1(3)
c22 c21 c26 c27 178.2(4)
c20 c21 c26 c27 -4.9(6)
c25 c26 c27 o6 -0.7(6)
c21 c26 c27 o6 -178.6(4)
c25 c26 c27 c28 178.8(4)
c21 c26 c27 c28 0.8(5)
o5 c15 c28 c19 -178.6(3)
c16 c15 c28 c19 0.5(5)
o5 c15 c28 c27 0.6(6)
c16 c15 c28 c27 179.7(3)
c18 c19 c28 c15 -0.4(5)
c20 c19 c28 c15 -178.4(3)
c18 c19 c28 c27 -179.6(3)
c20 c19 c28 c27 2.4(5)
o6 c27 c28 c15 0.7(6)
c26 c27 c28 c15 -178.7(3)
o6 c27 c28 c19 179.9(4)
c26 c27 c28 c19 0.4(5)
o9 c29 c30 c31 179.4(3)
c42 c29 c30 c31 0.3(6)
c29 c30 c31 c32 -0.4(6)
c30 c31 c32 c33 0.0(6)
c31 c32 c33 c42 0.6(6)
c31 c32 c33 c34 179.0(3)
c32 c33 c34 o12 -3.6(6)
c42 c33 c34 o12 174.8(4)
c32 c33 c34 c35 176.7(3)
c42 c33 c34 c35 -5.0(5)
o12 c34 c35 c36 4.3(6)
c33 c34 c35 c36 -175.9(3)
o12 c34 c35 c40 -173.3(4)
c33 c34 c35 c40 6.4(5)
c40 c35 c36 c37 0.1(6)
c34 c35 c36 c37 -177.6(4)
c35 c36 c37 c38 0.7(6)
c36 c37 c38 c39 -1.6(6)
c37 c38 c39 o11 -178.6(4)
c37 c38 c39 c40 1.8(6)
c36 c35 c40 c39 0.1(6)
c34 c35 c40 c39 177.8(3)
c36 c35 c40 c41 178.0(4)
c34 c35 c40 c41 -4.4(6)
o11 c39 c40 c35 179.3(4)
c38 c39 c40 c35 -1.1(6)
o11 c39 c40 c41 1.5(6)
c38 c39 c40 c41 -178.9(3)
c35 c40 c41 o10 -178.5(4)
c39 c40 c41 o10 -0.7(6)
c35 c40 c41 c42 0.8(5)
c39 c40 c41 c42 178.6(4)
o9 c29 c42 c33 -178.7(3)
c30 c29 c42 c33 0.3(5)
o9 c29 c42 c41 0.6(6)
c30 c29 c42 c41 179.7(3)
c32 c33 c42 c29 -0.8(6)
c34 c33 c42 c29 -179.1(3)
c32 c33 c42 c41 179.9(4)
c34 c33 c42 c41 1.6(6)
o10 c41 c42 c29 0.6(6)
c40 c41 c42 c29 -178.7(3)
o10 c41 c42 c33 179.9(4)
c40 c41 c42 c33 0.6(5)
o13 c43 c44 c45 -179.1(3)
c56 c43 c44 c45 -0.7(5)
c43 c44 c45 c46 0.4(6)
c44 c45 c46 c47 -1.1(6)
c45 c46 c47 c56 2.0(5)
c45 c46 c47 c48 -178.5(3)
c46 c47 c48 o16 8.0(5)
c56 c47 c48 o16 -172.5(3)
c46 c47 c48 c49 -174.5(3)
c56 c47 c48 c49 5.1(5)
o16 c48 c49 c50 -7.2(5)
c47 c48 c49 c50 175.2(3)
o16 c48 c49 c54 173.1(3)
c47 c48 c49 c54 -4.4(5)
c54 c49 c50 c51 -1.3(5)
c48 c49 c50 c51 179.0(3)
c49 c50 c51 c52 1.0(5)
c50 c51 c52 c53 -0.4(5)
c51 c52 c53 o15 179.2(3)
c51 c52 c53 c54 0.1(5)
o15 c53 c54 c49 -179.5(3)
c52 c53 c54 c49 -0.4(5)
o15 c53 c54 c55 0.4(5)
c52 c53 c54 c55 179.5(3)
c50 c49 c54 c53 1.0(5)
c48 c49 c54 c53 -179.3(3)
c50 c49 c54 c55 -178.9(3)
c48 c49 c54 c55 0.8(5)
c53 c54 c55 o14 0.3(5)
c49 c54 c55 o14 -179.8(3)
c53 c54 c55 c56 -177.5(3)
c49 c54 c55 c56 2.3(5)
o13 c43 c56 c47 179.9(3)
c44 c43 c56 c47 1.6(5)
o13 c43 c56 c55 0.2(5)
c44 c43 c56 c55 -178.1(3)
c46 c47 c56 c43 -2.2(5)
c48 c47 c56 c43 178.2(3)
c46 c47 c56 c55 177.5(3)
c48 c47 c56 c55 -2.1(5)
o14 c55 c56 c43 0.2(5)
c54 c55 c56 c43 178.0(3)
o14 c55 c56 c47 -179.5(3)
c54 c55 c56 c47 -1.7(5)
o17 c57 c58 c59 -178.6(3)
c70 c57 c58 c59 -0.3(5)
c57 c58 c59 c60 0.3(6)
c58 c59 c60 c61 -1.4(5)
c59 c60 c61 c70 2.5(5)
c59 c60 c61 c62 -178.1(3)
c60 c61 c62 o20 5.1(5)
c70 c61 c62 o20 -175.5(3)
c60 c61 c62 c63 -176.9(3)
c70 c61 c62 c63 2.5(5)
o20 c62 c63 c64 -4.8(5)
c61 c62 c63 c64 177.1(3)
o20 c62 c63 c68 176.1(3)
c61 c62 c63 c68 -1.9(5)
c68 c63 c64 c65 -1.3(5)
c62 c63 c64 c65 179.6(3)
c63 c64 c65 c66 1.6(5)
c64 c65 c66 c67 -1.1(6)
c65 c66 c67 o19 179.7(3)
c65 c66 c67 c68 0.3(5)
c64 c63 c68 c67 0.6(5)
c62 c63 c68 c67 179.6(3)
c64 c63 c68 c69 -179.1(3)
c62 c63 c68 c69 0.0(5)
o19 c67 c68 c63 -179.4(3)
c66 c67 c68 c63 -0.1(5)
o19 c67 c68 c69 0.2(5)
c66 c67 c68 c69 179.6(3)
c63 c68 c69 o18 180.0(3)
c67 c68 c69 o18 0.3(5)
c63 c68 c69 c70 1.4(5)
c67 c68 c69 c70 -178.2(3)
c60 c61 c70 c57 -2.4(5)
c62 c61 c70 c57 178.2(3)
c60 c61 c70 c69 178.2(3)
c62 c61 c70 c69 -1.1(5)
o17 c57 c70 c61 179.5(3)
c58 c57 c70 c61 1.3(5)
o17 c57 c70 c69 -1.1(5)
c58 c57 c70 c69 -179.4(3)
o18 c69 c70 c61 -179.4(3)
c68 c69 c70 c61 -0.8(5)
o18 c69 c70 c57 1.3(5)
c68 c69 c70 c57 179.8(3)
o21 c71 c72 c73 -178.6(3)
c84 c71 c72 c73 -0.4(5)
c71 c72 c73 c74 0.1(6)
c72 c73 c74 c75 -0.8(5)
c73 c74 c75 c84 1.8(5)
c73 c74 c75 c76 -178.5(3)
c74 c75 c76 o24 5.8(5)
c84 c75 c76 o24 -174.5(3)
c74 c75 c76 c77 -176.0(3)
c84 c75 c76 c77 3.6(4)
o24 c76 c77 c78 -5.2(5)
c75 c76 c77 c78 176.6(3)
o24 c76 c77 c82 175.1(3)
c75 c76 c77 c82 -3.1(5)
c82 c77 c78 c79 -0.9(5)
c76 c77 c78 c79 179.4(3)
c77 c78 c79 c80 0.9(5)
c78 c79 c80 c81 -0.3(5)
c79 c80 c81 o23 179.6(3)
c79 c80 c81 c82 -0.2(5)
o23 c81 c82 c77 -179.6(3)
c80 c81 c82 c77 0.2(5)
o23 c81 c82 c83 -0.1(5)
c80 c81 c82 c83 179.7(3)
c78 c77 c82 c81 0.3(5)
c76 c77 c82 c81 -180.0(3)
c78 c77 c82 c83 -179.2(3)
c76 c77 c82 c83 0.5(5)
c81 c82 c83 o22 0.7(5)
c77 c82 c83 o22 -179.8(3)
c81 c82 c83 c84 -177.9(3)
c77 c82 c83 c84 1.5(5)
o21 c71 c84 c75 179.5(3)
c72 c71 c84 c75 1.4(5)
o21 c71 c84 c83 -0.7(5)
c72 c71 c84 c83 -178.8(3)
c74 c75 c84 c71 -2.1(5)
c76 c75 c84 c71 178.2(3)
c74 c75 c84 c83 178.0(3)
c76 c75 c84 c83 -1.6(5)
o22 c83 c84 c71 0.5(5)
c82 c83 c84 c71 179.2(3)
o22 c83 c84 c75 -179.6(3)
c82 c83 c84 c75 -1.0(4)
